data_4304857
loop_
_publ_author_name
'Cheng-Shiuan Lee'
'Yueh-Chun Liao'
'Jung-Tsung Hsu'
'Sue-Lein Wang'
'Kwang-Hwa Lii'

_publ_contact_author
;
Kwang-Hwa Lii
Department of Chemistry
National Central University
Jhongli, Taiwan 320

Sue-Lein Wang
Department of Chemistry
National Tsing Hua University
Hsinchu, Taiwan 320
;
_publ_contact_author_email
;
liikh@cc.ncu.edu.tw
slwang@nthu.edu.tw
;
_publ_section_title
;
Rb2REGaSi4O12 (RE = Y, Eu, Gd, Tb): Luminescent Mixed-Anion Double Layer
Silicates Containing Chains of Edge-Sharing REO7 Pentagonal Bipyramids
;
_journal_name_full 'Inorganic Chemistry'
_journal_page_first 1910
_journal_page_last 1912
_journal_paper_doi 10.1021/ic7024445
_journal_volume 47
_journal_year 2008
_chemical_formula_moiety Rb2TbGaSi4O12
_chemical_formula_sum 'Ga O12 Rb2 Si4 Tb'
_chemical_formula_weight 703.94
_chemical_name_systematic
; 
 ? 
;
_space_group_IT_number 15
_symmetry_cell_setting monoclinic
_symmetry_space_group_name_Hall '-I 2ya'
_symmetry_space_group_name_H-M 'I 1 2/a 1'
_atom_sites_solution_primary direct
_atom_sites_solution_secondary difmap
_audit_creation_method SHELXL-97
_cell_angle_alpha 90.00
_cell_angle_beta 90.2630(10)
_cell_angle_gamma 90.00
_cell_formula_units_Z 8
_cell_length_a 22.5451(14)
_cell_length_b 7.3122(5)
_cell_length_c 14.8809(9)
_cell_measurement_reflns_used 4973
_cell_measurement_temperature 293(2)
_cell_measurement_theta_max 25
_cell_measurement_theta_min 2.5
_cell_volume 2453.2(3)
_computing_cell_refinement 'Bruker SMART'
_computing_data_collection 'Bruker SMART'
_computing_data_reduction 'Bruker SHELXTL'
_computing_molecular_graphics 'Bruker SHELXTL'
_computing_publication_material 'Bruker SHELXTL'
_computing_structure_refinement 'SHELXL-97 (Sheldrick, 1997)'
_computing_structure_solution 'SHELXS-97 (Sheldrick, 1990)'
_diffrn_ambient_temperature 293(2)
_diffrn_measured_fraction_theta_full 0.997
_diffrn_measured_fraction_theta_max 0.997
_diffrn_measurement_device_type 'CCD area detector'
_diffrn_measurement_method 'phi and omega scans'
_diffrn_radiation_monochromator graphite
_diffrn_radiation_source 'fine-focus sealed tube'
_diffrn_radiation_type MoK\a
_diffrn_radiation_wavelength 0.71073
_diffrn_reflns_av_R_equivalents 0.0213
_diffrn_reflns_av_sigmaI/netI 0.0240
_diffrn_reflns_limit_h_max 30
_diffrn_reflns_limit_h_min -25
_diffrn_reflns_limit_k_max 9
_diffrn_reflns_limit_k_min -8
_diffrn_reflns_limit_l_max 19
_diffrn_reflns_limit_l_min -19
_diffrn_reflns_number 8775
_diffrn_reflns_theta_full 28.31
_diffrn_reflns_theta_max 28.31
_diffrn_reflns_theta_min 2.74
_exptl_absorpt_coefficient_mu 16.250
_exptl_absorpt_correction_T_max 0.938
_exptl_absorpt_correction_T_min 0.411
_exptl_absorpt_correction_type empirical
_exptl_absorpt_process_details 'SADABS program'
_exptl_crystal_colour Colorless
_exptl_crystal_density_diffrn 3.812
_exptl_crystal_density_method 'not measured'
_exptl_crystal_description Columnar
_exptl_crystal_F_000 2576
_exptl_crystal_size_max 0.20
_exptl_crystal_size_mid 0.10
_exptl_crystal_size_min 0.05
_refine_diff_density_max 1.502
_refine_diff_density_min -1.390
_refine_diff_density_rms 0.212
_refine_ls_extinction_coef none
_refine_ls_extinction_method none
_refine_ls_goodness_of_fit_ref 1.060
_refine_ls_matrix_type full
_refine_ls_number_parameters 181
_refine_ls_number_reflns 3052
_refine_ls_number_restraints 0
_refine_ls_restrained_S_all 1.060
_refine_ls_R_factor_all 0.0253
_refine_ls_R_factor_gt 0.0225
_refine_ls_shift/su_max 0.004
_refine_ls_shift/su_mean 0.000
_refine_ls_structure_factor_coef Fsqd
_refine_ls_weighting_details 'calc w=1/[\s^2^(Fo^2^)+(0.0339P)^2^+7.3073P] where P=(Fo^2^+2Fc^2^)/3'
_refine_ls_weighting_scheme calc
_refine_ls_wR_factor_gt 0.0572
_refine_ls_wR_factor_ref 0.0586
_reflns_number_gt 2788
_reflns_number_total 3052
_reflns_threshold_expression >2sigma(I)
_cod_data_source_file ic7024445-file003_4.cif
_cod_data_source_block TbGS-1
_cod_depositor_comments
;
The following automatic conversions were performed:
'_symmetry_cell_setting' value 'Monoclinic' changed to 'monoclinic'
according to '/home/saulius/struct/CIF-dictionaries/cif_core.dic'
dictionary named 'cif_core.dic' version 2.4.1 from 2010-06-29.

Automatic conversion script
Id: cif_fix_enum 1527 2010-12-29 10:47:43Z saulius 
;
_cod_original_sg_symbol_H-M 'I 2/a'
_cod_database_code 4304857

loop_
_symmetry_equiv_pos_as_xyz
'x, y, z'
'-x+1/2, y, -z'
'x+1/2, y+1/2, z+1/2'
'-x+1, y+1/2, -z+1/2'
'-x, -y, -z'
'x-1/2, -y, z'
'-x+1/2, -y+1/2, -z+1/2'
'x, -y+1/2, z+1/2'

loop_
_atom_site_label
_atom_site_type_symbol
_atom_site_fract_x
_atom_site_fract_y
_atom_site_fract_z
_atom_site_U_iso_or_equiv
_atom_site_adp_type
_atom_site_occupancy
_atom_site_symmetry_multiplicity
_atom_site_calc_flag
_atom_site_refinement_flags
_atom_site_disorder_assembly
_atom_site_disorder_group
Rb1 Rb 0.558655(16) 0.74637(5) 0.02373(3) 0.01726(9) Uani 1 1 d . . .
Rb2 Rb 0.78469(2) -0.01196(7) -0.16788(4) 0.03261(12) Uani 1 1 d . . .
Tb1 Tb 0.518990(7) 0.96792(2) 0.269258(10) 0.00714(6) Uani 1 1 d . . .
Ga1 Ga 0.680108(17) 0.55036(5) -0.09396(3) 0.00799(9) Uani 1 1 d . . .
Si1 Si 0.58219(4) 1.22228(13) 0.09116(6) 0.00749(18) Uani 1 1 d . . .
Si2 Si 0.81229(4) 0.47894(13) -0.11043(6) 0.00745(18) Uani 1 1 d . . .
Si3 Si 0.86933(4) 0.60912(13) -0.29143(6) 0.00697(18) Uani 1 1 d . . .
Si4 Si 0.91239(4) 0.27388(13) -0.38344(6) 0.00701(18) Uani 1 1 d . . .
O1 O 0.57679(12) 1.0447(4) 0.15316(17) 0.0126(5) Uani 1 1 d . . .
O2 O 0.57380(11) 1.1566(4) -0.01468(16) 0.0129(5) Uani 1 1 d . . .
O3 O 0.53751(11) 1.3863(4) 0.11243(17) 0.0131(5) Uani 1 1 d . . .
O4 O 0.65195(11) 1.2896(4) 0.09575(18) 0.0143(5) Uani 1 1 d . . .
O5 O 0.81791(11) 0.6100(4) -0.02408(16) 0.0127(5) Uani 1 1 d . . .
O6 O 0.74446(11) 0.4239(4) -0.13395(18) 0.0152(5) Uani 1 1 d . . .
O7 O 0.84126(13) 0.5949(4) -0.19113(17) 0.0183(6) Uani 1 1 d . . .
O8 O 0.86291(11) 0.4078(4) -0.33845(18) 0.0131(5) Uani 1 1 d . . .
O9 O 0.93709(11) 0.6737(4) -0.28859(17) 0.0119(5) Uani 1 1 d . . .
O10 O 0.82346(11) 0.7392(4) -0.34385(19) 0.0170(6) Uani 1 1 d . . .
O11 O 0.89063(11) 0.0617(4) -0.37993(17) 0.0111(5) Uani 1 1 d . . .
O12 O 0.97244(11) 0.2693(4) -0.32563(16) 0.0099(5) Uani 1 1 d . . .

loop_
_atom_site_aniso_label
_atom_site_aniso_U_11
_atom_site_aniso_U_22
_atom_site_aniso_U_33
_atom_site_aniso_U_23
_atom_site_aniso_U_13
_atom_site_aniso_U_12
Rb1 0.01332(18) 0.01694(19) 0.02155(19) -0.00203(14) 0.00337(14) 0.00124(13)
Rb2 0.0266(2) 0.0323(3) 0.0389(3) -0.0101(2) -0.0021(2) -0.01079(19)
Tb1 0.00719(9) 0.00691(10) 0.00733(9) 0.00001(5) 0.00113(6) -0.00076(5)
Ga1 0.00641(18) 0.00892(19) 0.00864(18) 0.00115(13) 0.00070(14) 0.00020(14)
Si1 0.0069(4) 0.0083(4) 0.0072(4) 0.0003(3) 0.0012(3) -0.0009(3)
Si2 0.0058(4) 0.0094(5) 0.0072(4) 0.0005(3) 0.0009(3) 0.0011(3)
Si3 0.0062(4) 0.0073(4) 0.0074(4) 0.0009(3) 0.0019(3) 0.0009(3)
Si4 0.0065(4) 0.0071(4) 0.0074(4) -0.0003(3) 0.0000(3) 0.0002(3)
O1 0.0138(13) 0.0121(13) 0.0121(12) 0.0029(10) 0.0042(10) -0.0001(10)
O2 0.0163(12) 0.0138(13) 0.0084(11) 0.0000(9) -0.0003(10) -0.0007(10)
O3 0.0113(12) 0.0133(13) 0.0148(12) -0.0010(10) 0.0041(10) 0.0028(10)
O4 0.0076(12) 0.0115(13) 0.0237(14) -0.0008(11) 0.0001(10) -0.0021(10)
O5 0.0150(13) 0.0138(13) 0.0093(11) -0.0002(10) 0.0012(10) -0.0012(10)
O6 0.0083(12) 0.0170(14) 0.0203(13) -0.0052(11) -0.0011(10) 0.0043(10)
O7 0.0247(15) 0.0197(15) 0.0105(12) 0.0035(11) 0.0089(11) 0.0023(12)
O8 0.0064(11) 0.0126(13) 0.0203(13) -0.0073(10) 0.0014(10) -0.0011(10)
O9 0.0082(11) 0.0099(13) 0.0176(12) -0.0016(10) -0.0006(10) -0.0029(10)
O10 0.0102(12) 0.0176(15) 0.0233(14) 0.0096(11) -0.0016(11) -0.0021(10)
O11 0.0085(12) 0.0084(12) 0.0165(12) -0.0011(10) -0.0016(10) -0.0027(9)
O12 0.0082(11) 0.0107(13) 0.0106(11) 0.0000(9) -0.0023(9) -0.0015(9)

loop_
_atom_type_symbol
_atom_type_description
_atom_type_scat_dispersion_real
_atom_type_scat_dispersion_imag
_atom_type_scat_source
O O 0.0106 0.0060 'International Tables Vol C Tables 4.2.6.8 and 6.1.1.4'
Si Si 0.0817 0.0704 'International Tables Vol C Tables 4.2.6.8 and 6.1.1.4'
Ga Ga 0.2307 1.6083 'International Tables Vol C Tables 4.2.6.8 and 6.1.1.4'
Rb Rb -0.9393 2.9676 'International Tables Vol C Tables 4.2.6.8 and 6.1.1.4'
Tb Tb -0.1723 4.1537 'International Tables Vol C Tables 4.2.6.8 and 6.1.1.4'

loop_
_geom_angle_atom_site_label_1
_geom_angle_atom_site_label_2
_geom_angle_atom_site_label_3
_geom_angle
_geom_angle_site_symmetry_1
_geom_angle_site_symmetry_3
_geom_angle_publ_flag
O1 Rb1 O5 96.96(7) . 2_655 ?
O1 Rb1 O12 63.52(7) . 3_455 ?
O5 Rb1 O12 129.44(7) 2_655 3_455 ?
O1 Rb1 O3 112.78(7) . 1_545 ?
O5 Rb1 O3 81.60(7) 2_655 1_545 ?
O12 Rb1 O3 67.08(7) 3_455 1_545 ?
O1 Rb1 O2 89.40(7) . 5_675 ?
O5 Rb1 O2 173.21(7) 2_655 5_675 ?
O12 Rb1 O2 51.85(6) 3_455 5_675 ?
O3 Rb1 O2 93.78(7) 1_545 5_675 ?
O1 Rb1 O2 51.81(7) . . ?
O5 Rb1 O2 102.96(7) 2_655 . ?
O12 Rb1 O2 99.12(7) 3_455 . ?
O3 Rb1 O2 164.05(7) 1_545 . ?
O2 Rb1 O2 82.83(7) 5_675 . ?
O1 Rb1 O3 138.77(7) . 5_675 ?
O5 Rb1 O3 123.25(7) 2_655 5_675 ?
O12 Rb1 O3 93.00(6) 3_455 5_675 ?
O3 Rb1 O3 84.31(7) 1_545 5_675 ?
O2 Rb1 O3 50.95(7) 5_675 5_675 ?
O2 Rb1 O3 105.11(7) . 5_675 ?
O1 Rb1 O11 151.74(7) . 7_654 ?
O5 Rb1 O11 56.24(6) 2_655 7_654 ?
O12 Rb1 O11 138.80(7) 3_455 7_654 ?
O3 Rb1 O11 75.06(7) 1_545 7_654 ?
O2 Rb1 O11 117.83(6) 5_675 7_654 ?
O2 Rb1 O11 120.30(7) . 7_654 ?
O3 Rb1 O11 67.02(6) 5_675 7_654 ?
O1 Rb1 O7 71.57(7) . 2_655 ?
O5 Rb1 O7 45.13(6) 2_655 2_655 ?
O12 Rb1 O7 84.48(6) 3_455 2_655 ?
O3 Rb1 O7 60.93(7) 1_545 2_655 ?
O2 Rb1 O7 136.16(6) 5_675 2_655 ?
O2 Rb1 O7 111.48(7) . 2_655 ?
O3 Rb1 O7 143.27(7) 5_675 2_655 ?
O11 Rb1 O7 91.20(6) 7_654 2_655 ?
O1 Rb1 O9 121.32(7) . 7_664 ?
O5 Rb1 O9 91.58(6) 2_655 7_664 ?
O12 Rb1 O9 138.89(6) 3_455 7_664 ?
O3 Rb1 O9 125.90(6) 1_545 7_664 ?
O2 Rb1 O9 87.10(6) 5_675 7_664 ?
O2 Rb1 O9 69.66(6) . 7_664 ?
O3 Rb1 O9 55.39(6) 5_675 7_664 ?
O11 Rb1 O9 57.62(6) 7_654 7_664 ?
O7 Rb1 O9 136.63(6) 2_655 7_664 ?
O1 Rb1 Ga1 121.11(5) . . ?
O5 Rb1 Ga1 30.51(5) 2_655 . ?
O12 Rb1 Ga1 154.07(5) 3_455 . ?
O3 Rb1 Ga1 89.27(5) 1_545 . ?
O2 Rb1 Ga1 145.24(5) 5_675 . ?
O2 Rb1 Ga1 102.43(5) . . ?
O3 Rb1 Ga1 95.12(5) 5_675 . ?
O11 Rb1 Ga1 30.68(4) 7_654 . ?
O7 Rb1 Ga1 74.35(4) 2_655 . ?
O9 Rb1 Ga1 63.69(4) 7_664 . ?
O1 Rb1 Si4 80.29(5) . 3_455 ?
O5 Rb1 Si4 152.30(5) 2_655 3_455 ?
O12 Rb1 Si4 26.19(5) 3_455 3_455 ?
O3 Rb1 Si4 74.34(5) 1_545 3_455 ?
O2 Rb1 Si4 26.95(5) 5_675 3_455 ?
O2 Rb1 Si4 96.89(5) . 3_455 ?
O3 Rb1 Si4 68.26(5) 5_675 3_455 ?
O11 Rb1 Si4 127.39(5) 7_654 3_455 ?
O7 Rb1 Si4 109.36(5) 2_655 3_455 ?
O9 Rb1 Si4 113.55(4) 7_664 3_455 ?
Ga1 Rb1 Si4 157.37(2) . 3_455 ?
O4 Rb2 O10 145.99(8) 2_645 7_654 ?
O4 Rb2 O6 107.71(8) 2_645 7_654 ?
O10 Rb2 O6 90.09(7) 7_654 7_654 ?
O4 Rb2 O1 51.33(7) 2_645 2_645 ?
O10 Rb2 O1 152.31(8) 7_654 2_645 ?
O6 Rb2 O1 104.19(7) 7_654 2_645 ?
O4 Rb2 O7 123.03(8) 2_645 1_545 ?
O10 Rb2 O7 80.14(8) 7_654 1_545 ?
O6 Rb2 O7 99.74(7) 7_654 1_545 ?
O1 Rb2 O7 74.20(7) 2_645 1_545 ?
O4 Rb2 O10 126.34(7) 2_645 1_545 ?
O10 Rb2 O10 87.63(7) 7_654 1_545 ?
O6 Rb2 O10 54.16(7) 7_654 1_545 ?
O1 Rb2 O10 82.09(7) 2_645 1_545 ?
O7 Rb2 O10 46.06(7) 1_545 1_545 ?
O4 Rb2 O6 48.69(7) 2_645 . ?
O10 Rb2 O6 107.56(7) 7_654 . ?
O6 Rb2 O6 83.63(7) 7_654 . ?
O1 Rb2 O6 97.64(7) 2_645 . ?
O7 Rb2 O6 171.69(7) 1_545 . ?
O10 Rb2 O6 135.60(7) 1_545 . ?
O4 Rb2 O8 107.78(7) 2_645 7_654 ?
O10 Rb2 O8 47.15(7) 7_654 7_654 ?
O6 Rb2 O8 77.09(7) 7_654 7_654 ?
O1 Rb2 O8 158.82(7) 2_645 7_654 ?
O7 Rb2 O8 126.79(7) 1_545 7_654 ?
O10 Rb2 O8 113.92(6) 1_545 7_654 ?
O6 Rb2 O8 61.29(7) . 7_654 ?
O4 Rb2 O5 105.73(7) 2_645 1_545 ?
O10 Rb2 O5 72.57(7) 7_654 1_545 ?
O6 Rb2 O5 140.96(7) 7_654 1_545 ?
O1 Rb2 O5 81.69(7) 2_645 1_545 ?
O7 Rb2 O5 43.88(6) 1_545 1_545 ?
O10 Rb2 O5 89.60(6) 1_545 1_545 ?
O6 Rb2 O5 134.54(6) . 1_545 ?
O8 Rb2 O5 110.95(7) 7_654 1_545 ?
O4 Rb2 O7 138.72(7) 2_645 7_654 ?
O10 Rb2 O7 44.46(7) 7_654 7_654 ?
O6 Rb2 O7 46.33(7) 7_654 7_654 ?
O1 Rb2 O7 147.77(7) 2_645 7_654 ?
O7 Rb2 O7 95.81(7) 1_545 7_654 ?
O10 Rb2 O7 69.78(6) 1_545 7_654 ?
O6 Rb2 O7 92.00(7) . 7_654 ?
O8 Rb2 O7 44.16(6) 7_654 7_654 ?
O5 Rb2 O7 112.58(6) 1_545 7_654 ?
O4 Rb2 Si3 134.62(6) 2_645 7_654 ?
O10 Rb2 Si3 26.13(5) 7_654 7_654 ?
O6 Rb2 Si3 71.27(5) 7_654 7_654 ?
O1 Rb2 Si3 173.03(5) 2_645 7_654 ?
O7 Rb2 Si3 101.05(6) 1_545 7_654 ?
O10 Rb2 Si3 90.95(5) 1_545 7_654 ?
O6 Rb2 Si3 87.22(5) . 7_654 ?
O8 Rb2 Si3 26.85(5) 7_654 7_654 ?
O5 Rb2 Si3 98.49(5) 1_545 7_654 ?
O7 Rb2 Si3 26.24(4) 7_654 7_654 ?
O4 Rb2 Si1 25.96(5) 2_645 2_645 ?
O10 Rb2 Si1 157.86(6) 7_654 2_645 ?
O6 Rb2 Si1 111.95(6) 7_654 2_645 ?
O1 Rb2 Si1 26.01(5) 2_645 2_645 ?
O7 Rb2 Si1 97.46(6) 1_545 2_645 ?
O10 Rb2 Si1 106.67(5) 1_545 2_645 ?
O6 Rb2 Si1 74.23(5) . 2_645 ?
O8 Rb2 Si1 133.58(5) 7_654 2_645 ?
O5 Rb2 Si1 90.34(5) 1_545 2_645 ?
O7 Rb2 Si1 156.46(5) 7_654 2_645 ?
Si3 Rb2 Si1 160.39(3) 7_654 2_645 ?
O1 Tb1 O3 178.64(10) . 4_545 ?
O1 Tb1 O12 87.12(9) . 3_455 ?
O3 Tb1 O12 93.15(9) 4_545 3_455 ?
O1 Tb1 O12 89.61(9) . 2_665 ?
O3 Tb1 O12 90.86(9) 4_545 2_665 ?
O12 Tb1 O12 148.25(7) 3_455 2_665 ?
O1 Tb1 O9 94.38(9) . 2_655 ?
O3 Tb1 O9 84.44(9) 4_545 2_655 ?
O12 Tb1 O9 71.91(9) 3_455 2_655 ?
O12 Tb1 O9 139.84(8) 2_665 2_655 ?
O1 Tb1 O9 90.84(9) . 3_455 ?
O3 Tb1 O9 90.51(9) 4_545 3_455 ?
O12 Tb1 O9 80.50(8) 3_455 3_455 ?
O12 Tb1 O9 67.96(8) 2_665 3_455 ?
O9 Tb1 O9 151.59(8) 2_655 3_455 ?
O1 Tb1 O11 88.09(9) . 2_665 ?
O3 Tb1 O11 91.06(9) 4_545 2_665 ?
O12 Tb1 O11 152.04(8) 3_455 2_665 ?
O12 Tb1 O11 59.16(8) 2_665 2_665 ?
O9 Tb1 O11 81.03(8) 2_655 2_665 ?
O9 Tb1 O11 127.11(8) 3_455 2_665 ?
O1 Tb1 Si4 87.29(7) . 2_665 ?
O3 Tb1 Si4 92.51(7) 4_545 2_665 ?
O12 Tb1 Si4 173.67(6) 3_455 2_665 ?
O12 Tb1 Si4 28.70(6) 2_665 2_665 ?
O9 Tb1 Si4 111.51(6) 2_655 2_665 ?
O9 Tb1 Si4 96.60(6) 3_455 2_665 ?
O11 Tb1 Si4 30.52(6) 2_665 2_665 ?
O1 Tb1 Tb1 104.86(7) . 4_545 ?
O3 Tb1 Tb1 74.68(7) 4_545 4_545 ?
O12 Tb1 Tb1 35.89(6) 3_455 4_545 ?
O12 Tb1 Tb1 165.53(6) 2_665 4_545 ?
O9 Tb1 Tb1 40.81(6) 2_655 4_545 ?
O9 Tb1 Tb1 110.95(6) 3_455 4_545 ?
O11 Tb1 Tb1 120.34(5) 2_665 4_545 ?
Si4 Tb1 Tb1 149.357(18) 2_665 4_545 ?
O1 Tb1 Tb1 76.93(7) . 4 ?
O3 Tb1 Tb1 104.15(7) 4_545 4 ?
O12 Tb1 Tb1 114.66(6) 3_455 4 ?
O12 Tb1 Tb1 34.38(6) 2_665 4 ?
O9 Tb1 Tb1 168.43(6) 2_655 4 ?
O9 Tb1 Tb1 38.03(6) 3_455 4 ?
O11 Tb1 Tb1 90.94(5) 2_665 4 ?
Si4 Tb1 Tb1 61.036(17) 2_665 4 ?
Tb1 Tb1 Tb1 148.585(9) 4_545 4 ?
O1 Tb1 Rb1 135.08(7) . 4 ?
O3 Tb1 Rb1 45.56(7) 4_545 4 ?
O12 Tb1 Rb1 125.89(6) 3_455 4 ?
O12 Tb1 Rb1 45.90(6) 2_665 4 ?
O9 Tb1 Rb1 122.46(6) 2_655 4 ?
O9 Tb1 Rb1 69.28(6) 3_455 4 ?
O11 Tb1 Rb1 74.87(6) 2_665 4 ?
Si4 Tb1 Rb1 57.350(18) 2_665 4 ?
Tb1 Tb1 Rb1 119.710(8) 4_545 4 ?
Tb1 Tb1 Rb1 62.468(7) 4 4 ?
O1 Tb1 Rb1 44.08(7) . . ?
O3 Tb1 Rb1 135.78(7) 4_545 . ?
O12 Tb1 Rb1 45.37(6) 3_455 . ?
O12 Tb1 Rb1 131.80(6) 2_665 . ?
O9 Tb1 Rb1 70.05(6) 2_655 . ?
O9 Tb1 Rb1 95.38(6) 3_455 . ?
O11 Tb1 Rb1 118.46(6) 2_665 . ?
Si4 Tb1 Rb1 129.940(18) 2_665 . ?
Tb1 Tb1 Rb1 62.290(7) 4_545 . ?
Tb1 Tb1 Rb1 107.211(8) 4 . ?
Rb1 Tb1 Rb1 164.437(6) 4 . ?
O10 Ga1 O5 107.12(13) 7_664 2_655 ?
O10 Ga1 O6 107.46(13) 7_664 . ?
O5 Ga1 O6 115.02(12) 2_655 . ?
O10 Ga1 O11 103.70(12) 7_664 7_654 ?
O5 Ga1 O11 109.33(12) 2_655 7_654 ?
O6 Ga1 O11 113.39(12) . 7_654 ?
O10 Ga1 Rb1 82.87(9) 7_664 . ?
O5 Ga1 Rb1 56.02(8) 2_655 . ?
O6 Ga1 Rb1 168.67(9) . . ?
O11 Ga1 Rb1 67.28(8) 7_654 . ?
O10 Ga1 Rb2 64.84(10) 7_664 7_654 ?
O5 Ga1 Rb2 163.18(9) 2_655 7_654 ?
O6 Ga1 Rb2 57.75(9) . 7_654 ?
O11 Ga1 Rb2 87.28(8) 7_654 7_654 ?
Rb1 Ga1 Rb2 132.905(15) . 7_654 ?
O10 Ga1 Rb2 39.02(8) 7_664 1_565 ?
O5 Ga1 Rb2 93.46(9) 2_655 1_565 ?
O6 Ga1 Rb2 81.36(9) . 1_565 ?
O11 Ga1 Rb2 141.97(8) 7_654 1_565 ?
Rb1 Ga1 Rb2 105.108(14) . 1_565 ?
Rb2 Ga1 Rb2 70.943(13) 7_654 1_565 ?
O1 Si1 O3 116.46(15) . . ?
O1 Si1 O4 107.08(15) . . ?
O3 Si1 O4 111.68(15) . . ?
O1 Si1 O2 107.74(15) . . ?
O3 Si1 O2 109.66(14) . . ?
O4 Si1 O2 103.33(14) . . ?
O1 Si1 Rb1 104.84(11) . 5_675 ?
O3 Si1 Rb1 59.48(10) . 5_675 ?
O4 Si1 Rb1 146.94(11) . 5_675 ?
O2 Si1 Rb1 58.09(9) . 5_675 ?
O1 Si1 Rb2 60.05(10) . 2_665 ?
O3 Si1 Rb2 144.22(10) . 2_665 ?
O4 Si1 Rb2 48.83(10) . 2_665 ?
O2 Si1 Rb2 104.62(10) . 2_665 ?
Rb1 Si1 Rb2 154.51(3) 5_675 2_665 ?
O1 Si1 Rb1 51.27(10) . . ?
O3 Si1 Rb1 132.61(11) . . ?
O4 Si1 Rb1 115.60(10) . . ?
O2 Si1 Rb1 56.49(10) . . ?
Rb1 Si1 Rb1 78.71(2) 5_675 . ?
Rb2 Si1 Rb1 75.91(2) 2_665 . ?
O1 Si1 Rb1 156.05(11) . 1_565 ?
O3 Si1 Rb1 41.17(10) . 1_565 ?
O4 Si1 Rb1 81.36(10) . 1_565 ?
O2 Si1 Rb1 91.42(10) . 1_565 ?
Rb1 Si1 Rb1 72.81(2) 5_675 1_565 ?
Rb2 Si1 Rb1 129.73(3) 2_665 1_565 ?
Rb1 Si1 Rb1 145.50(3) . 1_565 ?
O5 Si2 O7 104.56(15) . . ?
O5 Si2 O4 111.41(14) . 2_645 ?
O7 Si2 O4 110.35(15) . 2_645 ?
O5 Si2 O6 113.10(14) . . ?
O7 Si2 O6 110.84(16) . . ?
O4 Si2 O6 106.65(15) 2_645 . ?
O5 Si2 Rb1 49.65(10) . 2_655 ?
O7 Si2 Rb1 70.35(11) . 2_655 ?
O4 Si2 Rb1 90.83(10) 2_645 2_655 ?
O6 Si2 Rb1 160.04(11) . 2_655 ?
O5 Si2 Rb2 140.08(11) . . ?
O7 Si2 Rb2 113.71(11) . . ?
O4 Si2 Rb2 44.88(10) 2_645 . ?
O6 Si2 Rb2 63.64(10) . . ?
Rb1 Si2 Rb2 135.27(3) 2_655 . ?
O5 Si2 Rb2 67.37(10) . 1_565 ?
O7 Si2 Rb2 52.72(11) . 1_565 ?
O4 Si2 Rb2 158.99(10) 2_645 1_565 ?
O6 Si2 Rb2 92.33(11) . 1_565 ?
Rb1 Si2 Rb2 72.33(2) 2_655 1_565 ?
Rb2 Si2 Rb2 147.80(3) . 1_565 ?
O5 Si2 Rb2 132.18(10) . 7_654 ?
O7 Si2 Rb2 64.58(11) . 7_654 ?
O4 Si2 Rb2 115.99(10) 2_645 7_654 ?
O6 Si2 Rb2 46.90(10) . 7_654 ?
Rb1 Si2 Rb2 133.11(3) 2_655 7_654 ?
Rb2 Si2 Rb2 77.13(2) . 7_654 ?
Rb2 Si2 Rb2 70.69(2) 1_565 7_654 ?
O9 Si3 O10 116.81(15) . . ?
O9 Si3 O7 111.72(15) . . ?
O10 Si3 O7 103.38(15) . . ?
O9 Si3 O8 111.08(14) . . ?
O10 Si3 O8 105.66(15) . . ?
O7 Si3 O8 107.50(15) . . ?
O9 Si3 Rb2 170.09(10) . 7_654 ?
O10 Si3 Rb2 54.21(10) . 7_654 ?
O7 Si3 Rb2 76.25(11) . 7_654 ?
O8 Si3 Rb2 70.52(9) . 7_654 ?
O9 Si3 Rb2 104.53(10) . 1_565 ?
O10 Si3 Rb2 58.95(11) . 1_565 ?
O7 Si3 Rb2 53.88(11) . 1_565 ?
O8 Si3 Rb2 144.22(10) . 1_565 ?
Rb2 Si3 Rb2 75.00(2) 7_654 1_565 ?
O9 Si3 Rb1 63.25(9) . 7_664 ?
O10 Si3 Rb1 71.58(10) . 7_664 ?
O7 Si3 Rb1 168.03(12) . 7_664 ?
O8 Si3 Rb1 84.42(10) . 7_664 ?
Rb2 Si3 Rb1 107.74(2) 7_654 7_664 ?
Rb2 Si3 Rb1 115.55(3) 1_565 7_664 ?
O12 Si4 O11 102.53(14) . . ?
O12 Si4 O2 109.97(14) . 7_664 ?
O11 Si4 O2 112.70(14) . 7_664 ?
O12 Si4 O8 111.75(14) . . ?
O11 Si4 O8 110.62(14) . . ?
O2 Si4 O8 109.18(15) 7_664 . ?
O12 Si4 Tb1 45.18(10) . 2_645 ?
O11 Si4 Tb1 57.48(9) . 2_645 ?
O2 Si4 Tb1 128.11(10) 7_664 2_645 ?
O8 Si4 Tb1 122.09(11) . 2_645 ?
O12 Si4 Rb1 55.19(9) . 3_544 ?
O11 Si4 Rb1 103.69(10) . 3_544 ?
O2 Si4 Rb1 58.64(9) 7_664 3_544 ?
O8 Si4 Rb1 145.47(10) . 3_544 ?
Tb1 Si4 Rb1 73.89(2) 2_645 3_544 ?
O12 Si4 Rb1 98.86(10) . 7_664 ?
O11 Si4 Rb1 150.79(10) . 7_664 ?
O2 Si4 Rb1 40.08(10) 7_664 7_664 ?
O8 Si4 Rb1 78.92(10) . 7_664 ?
Tb1 Si4 Rb1 141.55(3) 2_645 7_664 ?
Rb1 Si4 Rb1 72.879(19) 3_544 7_664 ?
Si1 O1 Tb1 134.04(15) . . ?
Si1 O1 Rb1 103.63(12) . . ?
Tb1 O1 Rb1 103.87(9) . . ?
Si1 O1 Rb2 93.95(12) . 2_665 ?
Tb1 O1 Rb2 119.49(10) . 2_665 ?
Rb1 O1 Rb2 94.74(7) . 2_665 ?
Si4 O2 Si1 140.56(18) 7_664 . ?
Si4 O2 Rb1 94.42(11) 7_664 5_675 ?
Si1 O2 Rb1 94.67(11) . 5_675 ?
Si4 O2 Rb1 119.95(13) 7_664 . ?
Si1 O2 Rb1 96.80(11) . . ?
Rb1 O2 Rb1 97.17(7) 5_675 . ?
Si1 O3 Tb1 135.29(15) . 4 ?
Si1 O3 Rb1 118.18(13) . 1_565 ?
Tb1 O3 Rb1 101.75(9) 4 1_565 ?
Si1 O3 Rb1 94.28(11) . 5_675 ?
Tb1 O3 Rb1 101.30(9) 4 5_675 ?
Rb1 O3 Rb1 95.69(7) 1_565 5_675 ?
Si2 O4 Si1 137.41(18) 2_665 . ?
Si2 O4 Rb2 111.39(12) 2_665 2_665 ?
Si1 O4 Rb2 105.21(13) . 2_665 ?
Si2 O5 Ga1 129.32(17) . 2_655 ?
Si2 O5 Rb1 105.87(12) . 2_655 ?
Ga1 O5 Rb1 93.47(10) 2_655 2_655 ?
Si2 O5 Rb2 88.10(10) . 1_565 ?
Ga1 O5 Rb2 140.50(12) 2_655 1_565 ?
Rb1 O5 Rb2 86.26(7) 2_655 1_565 ?
Si2 O6 Ga1 123.79(17) . . ?
Si2 O6 Rb2 110.59(13) . 7_654 ?
Ga1 O6 Rb2 92.28(10) . 7_654 ?
Si2 O6 Rb2 90.75(11) . . ?
Ga1 O6 Rb2 138.39(13) . . ?
Rb2 O6 Rb2 96.37(7) 7_654 . ?
Si2 O7 Si3 151.4(2) . . ?
Si2 O7 Rb2 103.39(13) . 1_565 ?
Si3 O7 Rb2 101.58(13) . 1_565 ?
Si2 O7 Rb1 84.22(11) . 2_655 ?
Si3 O7 Rb1 112.15(14) . 2_655 ?
Rb2 O7 Rb1 83.94(7) 1_565 2_655 ?
Si2 O7 Rb2 91.40(12) . 7_654 ?
Si3 O7 Rb2 77.50(11) . 7_654 ?
Rb2 O7 Rb2 84.19(7) 1_565 7_654 ?
Rb1 O7 Rb2 166.04(9) 2_655 7_654 ?
Si4 O8 Si3 131.04(17) . . ?
Si4 O8 Rb2 144.47(13) . 7_654 ?
Si3 O8 Rb2 82.63(10) . 7_654 ?
Si3 O9 Tb1 131.73(15) . 2_655 ?
Si3 O9 Tb1 121.92(14) . 3_544 ?
Tb1 O9 Tb1 101.16(9) 2_655 3_544 ?
Si3 O9 Rb1 93.02(10) . 7_664 ?
Tb1 O9 Rb1 87.55(7) 2_655 7_664 ?
Tb1 O9 Rb1 114.23(8) 3_544 7_664 ?
Si3 O10 Ga1 141.73(17) . 7_664 ?
Si3 O10 Rb2 99.66(12) . 7_654 ?
Ga1 O10 Rb2 118.47(12) 7_664 7_654 ?
Si3 O10 Rb2 96.50(12) . 1_565 ?
Ga1 O10 Rb2 85.72(11) 7_664 1_565 ?
Rb2 O10 Rb2 92.37(7) 7_654 1_565 ?
Si4 O11 Ga1 132.95(16) . 7_654 ?
Si4 O11 Tb1 92.00(11) . 2_645 ?
Ga1 O11 Tb1 131.95(13) 7_654 2_645 ?
Si4 O11 Rb1 121.47(13) . 7_654 ?
Ga1 O11 Rb1 82.04(9) 7_654 7_654 ?
Tb1 O11 Rb1 87.68(7) 2_645 7_654 ?
Si4 O12 Tb1 134.87(15) . 3_544 ?
Si4 O12 Tb1 106.12(13) . 2_645 ?
Tb1 O12 Tb1 109.72(9) 3_544 2_645 ?
Si4 O12 Rb1 98.62(11) . 3_544 ?
Tb1 O12 Rb1 101.65(8) 3_544 3_544 ?
Tb1 O12 Rb1 99.33(9) 2_645 3_544 ?

loop_
_geom_bond_atom_site_label_1
_geom_bond_atom_site_label_2
_geom_bond_distance
_geom_bond_site_symmetry_2
_geom_bond_publ_flag
Rb1 O1 2.937(3) . ?
Rb1 O5 2.956(3) 2_655 ?
Rb1 O12 2.978(2) 3_455 ?
Rb1 O3 2.984(3) 1_545 ?
Rb1 O2 3.072(3) 5_675 ?
Rb1 O2 3.073(3) . ?
Rb1 O3 3.116(3) 5_675 ?
Rb1 O11 3.314(3) 7_654 ?
Rb1 O7 3.532(3) 2_655 ?
Rb1 O9 3.549(3) 7_664 ?
Rb1 Ga1 3.5585(6) . ?
Rb1 Si4 3.5867(10) 3_455 ?
Rb2 O4 2.836(3) 2_645 ?
Rb2 O10 2.956(3) 7_654 ?
Rb2 O6 3.086(3) 7_654 ?
Rb2 O1 3.157(3) 2_645 ?
Rb2 O7 3.165(3) 1_545 ?
Rb2 O10 3.309(3) 1_545 ?
Rb2 O6 3.353(3) . ?
Rb2 O8 3.415(3) 7_654 ?
Rb2 O5 3.573(3) 1_545 ?
Rb2 O7 3.575(3) 7_654 ?
Rb2 Si3 3.5928(10) 7_654 ?
Rb2 Si1 3.6351(11) 2_645 ?
Tb1 O1 2.240(3) . ?
Tb1 O3 2.258(2) 4_545 ?
Tb1 O12 2.279(2) 3_455 ?
Tb1 O12 2.365(3) 2_665 ?
Tb1 O9 2.385(3) 2_655 ?
Tb1 O9 2.530(3) 3_455 ?
Tb1 O11 2.703(3) 2_665 ?
Tb1 Si4 3.2034(10) 2_665 ?
Tb1 Tb1 3.7979(3) 4_545 ?
Tb1 Tb1 3.7979(3) 4 ?
Tb1 Rb1 4.0926(5) 4 ?
Ga1 O10 1.797(3) 7_664 ?
Ga1 O5 1.810(2) 2_655 ?
Ga1 O6 1.823(3) . ?
Ga1 O11 1.833(2) 7_654 ?
Ga1 Rb2 3.6462(7) 7_654 ?
Ga1 Rb2 4.1275(7) 1_565 ?
Si1 O1 1.598(3) . ?
Si1 O3 1.599(3) . ?
Si1 O4 1.649(3) . ?
Si1 O2 1.657(3) . ?
Si1 Rb1 3.6067(10) 5_675 ?
Si1 Rb2 3.6351(11) 2_665 ?
Si1 Rb1 3.9962(11) 1_565 ?
Si2 O5 1.607(3) . ?
Si2 O7 1.611(3) . ?
Si2 O4 1.617(3) 2_645 ?
Si2 O6 1.618(3) . ?
Si2 Rb1 3.7310(10) 2_655 ?
Si2 Rb2 3.8693(11) 1_565 ?
Si2 Rb2 3.9566(11) 7_654 ?
Si3 O9 1.599(3) . ?
Si3 O10 1.605(3) . ?
Si3 O7 1.627(3) . ?
Si3 O8 1.636(3) . ?
Si3 Rb2 3.5928(10) 7_654 ?
Si3 Rb2 3.8381(11) 1_565 ?
Si3 Rb1 3.9692(10) 7_664 ?
Si4 O12 1.601(2) . ?
Si4 O11 1.628(3) . ?
Si4 O2 1.630(3) 7_664 ?
Si4 O8 1.630(3) . ?
Si4 Tb1 3.2034(10) 2_645 ?
Si4 Rb1 3.5867(10) 3_544 ?
Si4 Rb1 4.1356(11) 7_664 ?
O1 Rb2 3.157(3) 2_665 ?
O2 Si4 1.630(3) 7_664 ?
O2 Rb1 3.072(3) 5_675 ?
O3 Tb1 2.258(2) 4 ?
O3 Rb1 2.984(3) 1_565 ?
O3 Rb1 3.116(3) 5_675 ?
O4 Si2 1.617(3) 2_665 ?
O4 Rb2 2.836(3) 2_665 ?
O5 Ga1 1.810(2) 2_655 ?
O5 Rb1 2.956(3) 2_655 ?
O5 Rb2 3.573(3) 1_565 ?
O6 Rb2 3.086(3) 7_654 ?
O7 Rb2 3.165(3) 1_565 ?
O7 Rb1 3.532(3) 2_655 ?
O7 Rb2 3.575(3) 7_654 ?
O8 Rb2 3.415(3) 7_654 ?
O9 Tb1 2.385(3) 2_655 ?
O9 Tb1 2.530(3) 3_544 ?
O9 Rb1 3.549(3) 7_664 ?
O10 Ga1 1.797(3) 7_664 ?
O10 Rb2 2.956(3) 7_654 ?
O10 Rb2 3.309(3) 1_565 ?
O11 Ga1 1.833(2) 7_654 ?
O11 Tb1 2.703(2) 2_645 ?
O11 Rb1 3.314(3) 7_654 ?
O12 Tb1 2.279(2) 3_544 ?
O12 Tb1 2.365(3) 2_645 ?
O12 Rb1 2.978(2) 3_544 ?
